data_4117853
loop_
_publ_author_name
'Jia-Rong Chen'
'Wan-Rong Dong'
'Mathieu Candy'
'Fang-Fang Pan'
'Manuel J\"orres'
'Carsten Bolm'

_publ_contact_author_address
;
      Institut fuer Organische Chemie
      RWTH Aachen
      Landoltweg 1
      52074 Aachen
      Germany
;
_publ_contact_author_name 'Carsten Bolm'
_publ_section_title
;
 Enantioselective Synthesis of Dihydropyrazoles by Formal [4+1]
 Cycloaddition of in Situ-Derived Azoalkenes and Sulfur Ylides
;
_journal_name_full 'Journal of the American Chemical Society'
_journal_page_first 6924
_journal_page_last 6927
_journal_paper_doi 10.1021/ja301196x
_journal_volume 134
_journal_year 2012
_chemical_absolute_configuration ad
_chemical_formula_moiety 'C23 H17 Br N2 O2'
_chemical_formula_sum 'C23 H17 Br N2 O2'
_chemical_formula_weight 433.30
_chemical_name_systematic
; 
 ? 
;
_space_group_IT_number 19
_symmetry_cell_setting orthorhombic
_symmetry_space_group_name_Hall 'P 2ac 2ab'
_symmetry_space_group_name_H-M 'P 21 21 21'
_atom_sites_solution_hydrogens geom
_atom_sites_solution_primary direct
_atom_sites_solution_secondary difmap
_audit_creation_method SHELXL-97
_cell_angle_alpha 90.00
_cell_angle_beta 90.00
_cell_angle_gamma 90.00
_cell_formula_units_Z 4
_cell_length_a 8.694(2)
_cell_length_b 12.552(3)
_cell_length_c 17.328(4)
_cell_measurement_reflns_used 5032
_cell_measurement_temperature 100(2)
_cell_measurement_theta_max 24.1061
_cell_measurement_theta_min 2.6235
_cell_volume 1891.0(8)
_computing_cell_refinement SMART
_computing_data_collection 'SMART (Bruker,2001)'
_computing_data_reduction 'SAINT (Bruker,1999)'
_computing_molecular_graphics 'PLATON (Spek,2003)'
_computing_publication_material 'SHELXL-97 (sheldrick, 2008)'
_computing_structure_refinement 'SHELXL-97 (Sheldrick, 2008)'
_computing_structure_solution 'SHELXS-97 (Sheldrick, 2008)'
_diffrn_ambient_temperature 100(2)
_diffrn_measured_fraction_theta_full 0.998
_diffrn_measured_fraction_theta_max 0.998
_diffrn_measurement_device_type 'CCD area detector'
_diffrn_measurement_method 'omega scans'
_diffrn_radiation_monochromator 'multilayer optics'
_diffrn_radiation_source 'Incoatec microsource'
_diffrn_radiation_type MoK\a
_diffrn_radiation_wavelength 0.71073
_diffrn_reflns_av_R_equivalents 0.0495
_diffrn_reflns_av_sigmaI/netI 0.0497
_diffrn_reflns_limit_h_max 11
_diffrn_reflns_limit_h_min -11
_diffrn_reflns_limit_k_max 16
_diffrn_reflns_limit_k_min -16
_diffrn_reflns_limit_l_max 21
_diffrn_reflns_limit_l_min -22
_diffrn_reflns_number 23564
_diffrn_reflns_theta_full 27.50
_diffrn_reflns_theta_max 27.50
_diffrn_reflns_theta_min 2.00
_exptl_absorpt_coefficient_mu 2.196
_exptl_absorpt_correction_T_max 0.6321
_exptl_absorpt_correction_T_min 0.5588
_exptl_absorpt_correction_type multi-scan
_exptl_absorpt_process_details SADABS
_exptl_crystal_colour colorless
_exptl_crystal_density_diffrn 1.522
_exptl_crystal_description brick
_exptl_crystal_F_000 880
_exptl_crystal_size_max 0.30
_exptl_crystal_size_mid 0.24
_exptl_crystal_size_min 0.23
_refine_diff_density_max 0.437
_refine_diff_density_min -0.239
_refine_diff_density_rms 0.055
_refine_ls_abs_structure_details 'Flack H D (1983), Acta Cryst. A39, 876-881'
_refine_ls_abs_structure_Flack 0.000(6)
_refine_ls_extinction_method none
_refine_ls_goodness_of_fit_ref 1.050
_refine_ls_hydrogen_treatment constr
_refine_ls_matrix_type full
_refine_ls_number_parameters 253
_refine_ls_number_reflns 4295
_refine_ls_number_restraints 0
_refine_ls_restrained_S_all 1.050
_refine_ls_R_factor_all 0.0333
_refine_ls_R_factor_gt 0.0290
_refine_ls_shift/su_max 0.001
_refine_ls_shift/su_mean 0.000
_refine_ls_structure_factor_coef Fsqd
_refine_ls_weighting_details 'calc w=1/[\s^2^(Fo^2^)+(0.0000P)^2^+0.3848P] where P=(Fo^2^+2Fc^2^)/3'
_refine_ls_weighting_scheme calc
_refine_ls_wR_factor_gt 0.0635
_refine_ls_wR_factor_ref 0.0652
_reflns_number_gt 3976
_reflns_number_total 4295
_reflns_threshold_expression >2sigma(I)
_cod_data_source_file ja301196x_si_001.cif
_cod_data_source_block osad
_cod_original_cell_volume 1891.0(7)
_cod_database_code 4117853

loop_
_symmetry_equiv_pos_as_xyz
'x, y, z'
'-x+1/2, -y, z+1/2'
'x+1/2, -y+1/2, -z'
'-x, y+1/2, -z+1/2'

loop_
_atom_site_label
_atom_site_type_symbol
_atom_site_fract_x
_atom_site_fract_y
_atom_site_fract_z
_atom_site_U_iso_or_equiv
_atom_site_adp_type
_atom_site_occupancy
_atom_site_symmetry_multiplicity
_atom_site_calc_flag
_atom_site_refinement_flags
Br1 Br 0.56102(3) 0.386065(19) 0.778119(14) 0.03201(8) Uani 1 1 d .
O1 O 0.62000(17) 0.86657(12) 0.94666(8) 0.0210(3) Uani 1 1 d .
O2 O 0.53095(18) 0.75609(11) 1.10530(9) 0.0216(4) Uani 1 1 d .
N1 N 0.40664(19) 0.89582(14) 1.06228(9) 0.0157(4) Uani 1 1 d .
N2 N 0.3695(2) 1.00166(13) 1.05861(10) 0.0160(4) Uani 1 1 d .
C1 C 0.5424(3) 0.51613(17) 0.83045(12) 0.0217(5) Uani 1 1 d .
C2 C 0.4552(3) 0.52033(17) 0.89779(13) 0.0213(5) Uani 1 1 d .
H2 H 0.4073 0.4579 0.9173 0.026 Uiso 1 1 calc R
C3 C 0.4394(3) 0.61501(17) 0.93528(11) 0.0200(4) Uani 1 1 d .
H3 H 0.3757 0.6201 0.9796 0.024 Uiso 1 1 calc R
C4 C 0.5168(2) 0.70377(17) 0.90838(12) 0.0165(4) Uani 1 1 d .
C5 C 0.6064(2) 0.69662(18) 0.84148(12) 0.0190(5) Uani 1 1 d .
H5 H 0.6608 0.7575 0.8237 0.023 Uiso 1 1 calc R
C6 C 0.6165(3) 0.60271(19) 0.80140(12) 0.0214(5) Uani 1 1 d .
H6 H 0.6736 0.5982 0.7548 0.026 Uiso 1 1 calc R
C7 C 0.5118(2) 0.80548(17) 0.94964(11) 0.0161(4) Uani 1 1 d .
C8 C 0.3656(3) 0.83760(17) 0.99175(12) 0.0168(4) Uani 1 1 d .
H8 H 0.2993 0.7745 1.0033 0.020 Uiso 1 1 calc R
C9 C 0.2785(3) 0.92157(16) 0.94548(13) 0.0189(5) Uani 1 1 d .
H9A H 0.3243 0.9317 0.8937 0.023 Uiso 1 1 calc R
H9B H 0.1685 0.9026 0.9398 0.023 Uiso 1 1 calc R
C10 C 0.2986(2) 1.01782(17) 0.99433(12) 0.0170(4) Uani 1 1 d .
C11 C 0.2458(2) 1.12226(18) 0.97232(12) 0.0187(4) Uani 1 1 d .
C12 C 0.1809(3) 1.13858(18) 0.89967(13) 0.0230(5) Uani 1 1 d .
H12 H 0.1678 1.0798 0.8658 0.028 Uiso 1 1 calc R
C13 C 0.1358(3) 1.23790(19) 0.87638(14) 0.0270(5) Uani 1 1 d .
H13 H 0.0929 1.2483 0.8265 0.032 Uiso 1 1 calc R
C14 C 0.1531(3) 1.32203(19) 0.92574(14) 0.0259(5) Uani 1 1 d .
H14 H 0.1223 1.3913 0.9101 0.031 Uiso 1 1 calc R
C15 C 0.2156(3) 1.30668(19) 0.99878(14) 0.0260(5) Uani 1 1 d .
H15 H 0.2264 1.3656 1.0328 0.031 Uiso 1 1 calc R
C16 C 0.2613(3) 1.20785(17) 1.02201(13) 0.0214(5) Uani 1 1 d .
H16 H 0.3036 1.1978 1.0720 0.026 Uiso 1 1 calc R
C17 C 0.4964(3) 0.84846(17) 1.11643(12) 0.0178(4) Uani 1 1 d .
C18 C 0.5515(3) 0.90569(16) 1.18675(11) 0.0172(4) Uani 1 1 d .
C19 C 0.6736(3) 0.85824(18) 1.22590(14) 0.0243(5) Uani 1 1 d .
H19 H 0.7151 0.7932 1.2071 0.029 Uiso 1 1 calc R
C20 C 0.7355(3) 0.9038(2) 1.29132(13) 0.0280(5) Uani 1 1 d .
H20 H 0.8192 0.8706 1.3170 0.034 Uiso 1 1 calc R
C21 C 0.6762(3) 0.9967(2) 1.31895(14) 0.0296(6) Uani 1 1 d .
H21 H 0.7185 1.0285 1.3639 0.036 Uiso 1 1 calc R
C22 C 0.5540(3) 1.04447(17) 1.28129(13) 0.0257(5) Uani 1 1 d .
H22 H 0.5126 1.1091 1.3009 0.031 Uiso 1 1 calc R
C23 C 0.4909(3) 0.99945(16) 1.21543(13) 0.0196(5) Uani 1 1 d .
H23 H 0.4067 1.0328 1.1902 0.023 Uiso 1 1 calc R

loop_
_atom_site_aniso_label
_atom_site_aniso_U_11
_atom_site_aniso_U_22
_atom_site_aniso_U_33
_atom_site_aniso_U_23
_atom_site_aniso_U_13
_atom_site_aniso_U_12
Br1 0.03885(14) 0.02410(12) 0.03310(13) -0.01455(10) -0.00226(12) 0.00391(11)
O1 0.0224(8) 0.0208(9) 0.0200(8) 0.0001(6) 0.0017(6) -0.0046(7)
O2 0.0318(10) 0.0132(7) 0.0198(7) -0.0016(6) 0.0001(7) 0.0027(7)
N1 0.0227(10) 0.0110(8) 0.0136(8) -0.0026(7) 0.0000(7) -0.0006(7)
N2 0.0194(9) 0.0112(9) 0.0173(9) 0.0014(7) 0.0015(7) -0.0010(7)
C1 0.0249(13) 0.0197(11) 0.0206(10) -0.0112(9) -0.0052(10) 0.0050(10)
C2 0.0220(12) 0.0186(10) 0.0235(11) -0.0020(9) -0.0018(10) -0.0012(10)
C3 0.0201(10) 0.0222(10) 0.0178(9) -0.0007(9) 0.0006(9) -0.0005(11)
C4 0.0151(11) 0.0177(10) 0.0166(10) -0.0005(9) -0.0031(8) 0.0015(8)
C5 0.0193(11) 0.0204(11) 0.0173(11) 0.0024(9) -0.0025(8) 0.0019(9)
C6 0.0230(11) 0.0237(12) 0.0175(10) -0.0036(9) -0.0022(8) 0.0081(10)
C7 0.0182(10) 0.0164(10) 0.0136(10) 0.0037(9) -0.0011(8) -0.0003(8)
C8 0.0207(11) 0.0139(10) 0.0157(10) -0.0026(8) 0.0010(9) -0.0042(8)
C9 0.0197(12) 0.0189(11) 0.0180(11) -0.0022(8) -0.0012(9) 0.0022(9)
C10 0.0152(11) 0.0202(11) 0.0156(10) 0.0003(8) 0.0021(8) -0.0010(9)
C11 0.0161(10) 0.0200(11) 0.0201(10) 0.0027(9) 0.0010(8) -0.0011(9)
C12 0.0231(12) 0.0246(12) 0.0212(11) 0.0005(9) -0.0039(9) -0.0027(9)
C13 0.0270(13) 0.0287(13) 0.0253(12) 0.0061(10) -0.0059(10) 0.0031(10)
C14 0.0239(13) 0.0214(12) 0.0324(13) 0.0064(10) -0.0029(10) 0.0053(10)
C15 0.0323(14) 0.0190(12) 0.0266(12) -0.0006(10) -0.0019(10) 0.0046(10)
C16 0.0273(12) 0.0182(11) 0.0189(11) -0.0004(9) -0.0038(9) 0.0029(10)
C17 0.0202(10) 0.0182(10) 0.0149(10) 0.0028(9) 0.0031(8) -0.0011(8)
C18 0.0189(10) 0.0174(10) 0.0152(9) 0.0020(8) 0.0039(9) -0.0044(9)
C19 0.0252(11) 0.0298(12) 0.0180(10) 0.0044(10) 0.0043(10) -0.0011(9)
C20 0.0229(12) 0.0400(15) 0.0213(12) 0.0041(11) -0.0038(9) -0.0028(11)
C21 0.0315(14) 0.0403(15) 0.0171(11) -0.0016(10) -0.0014(10) -0.0153(12)
C22 0.0396(13) 0.0203(10) 0.0172(10) -0.0009(9) 0.0082(13) -0.0084(10)
C23 0.0257(11) 0.0186(10) 0.0144(10) 0.0007(9) 0.0039(9) -0.0037(8)

loop_
_atom_type_symbol
_atom_type_description
_atom_type_scat_dispersion_real
_atom_type_scat_dispersion_imag
_atom_type_scat_source
C C 0.0033 0.0016 'International Tables Vol C Tables 4.2.6.8 and 6.1.1.4'
H H 0.0000 0.0000 'International Tables Vol C Tables 4.2.6.8 and 6.1.1.4'
Br Br -0.2901 2.4595 'International Tables Vol C Tables 4.2.6.8 and 6.1.1.4'
N N 0.0061 0.0033 'International Tables Vol C Tables 4.2.6.8 and 6.1.1.4'
O O 0.0106 0.0060 'International Tables Vol C Tables 4.2.6.8 and 6.1.1.4'

loop_
_geom_angle_atom_site_label_1
_geom_angle_atom_site_label_2
_geom_angle_atom_site_label_3
_geom_angle
C17 N1 N2 126.36(18)
C17 N1 C8 119.82(18)
N2 N1 C8 112.77(16)
C10 N2 N1 107.80(17)
C6 C1 C2 122.54(19)
C6 C1 Br1 118.42(17)
C2 C1 Br1 119.03(17)
C3 C2 C1 119.2(2)
C3 C2 H2 120.4
C1 C2 H2 120.4
C2 C3 C4 119.6(2)
C2 C3 H3 120.2
C4 C3 H3 120.2
C3 C4 C5 119.9(2)
C3 C4 C7 121.58(19)
C5 C4 C7 118.49(19)
C6 C5 C4 120.7(2)
C6 C5 H5 119.7
C4 C5 H5 119.7
C1 C6 C5 118.0(2)
C1 C6 H6 121.0
C5 C6 H6 121.0
O1 C7 C4 120.43(19)
O1 C7 C8 120.05(19)
C4 C7 C8 119.39(18)
N1 C8 C7 109.15(17)
N1 C8 C9 102.38(17)
C7 C8 C9 110.24(17)
N1 C8 H8 111.6
C7 C8 H8 111.6
C9 C8 H8 111.6
C10 C9 C8 101.77(17)
C10 C9 H9A 111.4
C8 C9 H9A 111.4
C10 C9 H9B 111.4
C8 C9 H9B 111.4
H9A C9 H9B 109.3
N2 C10 C11 121.62(19)
N2 C10 C9 114.88(19)
C11 C10 C9 123.49(18)
C16 C11 C12 119.2(2)
C16 C11 C10 120.73(19)
C12 C11 C10 120.1(2)
C13 C12 C11 121.1(2)
C13 C12 H12 119.5
C11 C12 H12 119.5
C14 C13 C12 119.2(2)
C14 C13 H13 120.4
C12 C13 H13 120.4
C13 C14 C15 120.4(2)
C13 C14 H14 119.8
C15 C14 H14 119.8
C16 C15 C14 120.6(2)
C16 C15 H15 119.7
C14 C15 H15 119.7
C15 C16 C11 119.6(2)
C15 C16 H16 120.2
C11 C16 H16 120.2
O2 C17 N1 116.8(2)
O2 C17 C18 120.7(2)
N1 C17 C18 122.54(19)
C23 C18 C19 118.6(2)
C23 C18 C17 125.5(2)
C19 C18 C17 115.86(19)
C20 C19 C18 121.3(2)
C20 C19 H19 119.3
C18 C19 H19 119.3
C21 C20 C19 119.8(2)
C21 C20 H20 120.1
C19 C20 H20 120.1
C20 C21 C22 119.8(2)
C20 C21 H21 120.1
C22 C21 H21 120.1
C21 C22 C23 121.0(2)
C21 C22 H22 119.5
C23 C22 H22 119.5
C18 C23 C22 119.5(2)
C18 C23 H23 120.2
C22 C23 H23 120.2

loop_
_geom_bond_atom_site_label_1
_geom_bond_atom_site_label_2
_geom_bond_distance
Br1 C1 1.875(2)
O1 C7 1.215(2)
O2 C17 1.213(3)
N1 C17 1.357(3)
N1 N2 1.369(2)
N1 C8 1.468(3)
N2 C10 1.289(3)
C1 C6 1.360(3)
C1 C2 1.393(3)
C2 C3 1.361(3)
C2 H2 0.9500
C3 C4 1.382(3)
C3 H3 0.9500
C4 C5 1.400(3)
C4 C7 1.464(3)
C5 C6 1.371(3)
C5 H5 0.9500
C6 H6 0.9500
C7 C8 1.520(3)
C8 C9 1.525(3)
C8 H8 1.0000
C9 C10 1.485(3)
C9 H9A 0.9900
C9 H9B 0.9900
C10 C11 1.440(3)
C11 C16 1.383(3)
C11 C12 1.395(3)
C12 C13 1.368(3)
C12 H12 0.9500
C13 C14 1.367(3)
C13 H13 0.9500
C14 C15 1.391(3)
C14 H14 0.9500
C15 C16 1.363(3)
C15 H15 0.9500
C16 H16 0.9500
C17 C18 1.494(3)
C18 C23 1.382(3)
C18 C19 1.394(3)
C19 C20 1.379(3)
C19 H19 0.9500
C20 C21 1.361(4)
C20 H20 0.9500
C21 C22 1.384(4)
C21 H21 0.9500
C22 C23 1.386(3)
C22 H22 0.9500
C23 H23 0.9500

loop_
_geom_torsion_atom_site_label_1
_geom_torsion_atom_site_label_2
_geom_torsion_atom_site_label_3
_geom_torsion_atom_site_label_4
_geom_torsion
C17 N1 N2 C10 172.29(19)
C8 N1 N2 C10 4.1(2)
C6 C1 C2 C3 1.8(3)
Br1 C1 C2 C3 -178.97(17)
C1 C2 C3 C4 -3.5(3)
C2 C3 C4 C5 2.2(3)
C2 C3 C4 C7 -175.83(19)
C3 C4 C5 C6 1.1(3)
C7 C4 C5 C6 179.10(19)
C2 C1 C6 C5 1.3(3)
Br1 C1 C6 C5 -177.86(16)
C4 C5 C6 C1 -2.7(3)
C3 C4 C7 O1 149.8(2)
C5 C4 C7 O1 -28.2(3)
C3 C4 C7 C8 -34.5(3)
C5 C4 C7 C8 147.51(19)
C17 N1 C8 C7 -58.5(2)
N2 N1 C8 C7 110.54(19)
C17 N1 C8 C9 -175.33(18)
N2 N1 C8 C9 -6.3(2)
O1 C7 C8 N1 -39.4(3)
C4 C7 C8 N1 144.78(18)
O1 C7 C8 C9 72.3(2)
C4 C7 C8 C9 -103.5(2)
N1 C8 C9 C10 5.6(2)
C7 C8 C9 C10 -110.41(18)
N1 N2 C10 C11 -179.04(18)
N1 N2 C10 C9 0.1(2)
C8 C9 C10 N2 -3.9(2)
C8 C9 C10 C11 175.24(19)
N2 C10 C11 C16 -4.0(3)
C9 C10 C11 C16 176.9(2)
N2 C10 C11 C12 174.7(2)
C9 C10 C11 C12 -4.4(3)
C16 C11 C12 C13 1.4(3)
C10 C11 C12 C13 -177.3(2)
C11 C12 C13 C14 -0.8(4)
C12 C13 C14 C15 -0.1(4)
C13 C14 C15 C16 0.5(4)
C14 C15 C16 C11 0.2(4)
C12 C11 C16 C15 -1.1(3)
C10 C11 C16 C15 177.6(2)
N2 N1 C17 O2 -171.76(19)
C8 N1 C17 O2 -4.3(3)
N2 N1 C17 C18 8.1(3)
C8 N1 C17 C18 175.58(19)
O2 C17 C18 C23 -162.9(2)
N1 C17 C18 C23 17.2(3)
O2 C17 C18 C19 16.5(3)
N1 C17 C18 C19 -163.38(19)
C23 C18 C19 C20 -1.0(3)
C17 C18 C19 C20 179.5(2)
C18 C19 C20 C21 0.5(4)
C19 C20 C21 C22 0.2(4)
C20 C21 C22 C23 -0.2(4)
C19 C18 C23 C22 0.9(3)
C17 C18 C23 C22 -179.7(2)
C21 C22 C23 C18 -0.3(3)
